data_7003180
loop_
_publ_author_name
'Amoroso, Angelo J.'
'Burrows, Miles W.'
'Coles, Simon J.'
'Haigh, Robert'
'Farley, Robert D.'
'Hursthouse, Michael B.'
'Jones, Mark'
'Malik, K. M. Abdul'
'Murphy, Damien M.'

_publ_section_title
;
 The synthesis and structure of terpyridine-N-oxide complexes of
 copper(ii) perchlorate
;
_journal_issue 4
_journal_name_full 'Dalton Transactions'
_journal_page_first 506
_journal_page_last 513
_journal_paper_doi 10.1039/b713444d
_journal_year 2008
_chemical_formula_sum 'C15 H13 Cl2 Cu N3 O11'
_chemical_formula_weight 545.72
_chemical_name_systematic
;
?
;
_space_group_IT_number 14
_symmetry_cell_setting monoclinic
_symmetry_space_group_name_Hall '-P 2ybc'
_symmetry_space_group_name_H-M 'P 1 21/c 1'
_atom_sites_solution_hydrogens geom
_atom_sites_solution_primary direct
_atom_sites_solution_secondary difmap
_audit_creation_method SHELXL-97
_cell_angle_alpha 90.00
_cell_angle_beta 107.57(3)
_cell_angle_gamma 90.00
_cell_formula_units_Z 4
_cell_length_a 10.354(2)
_cell_length_b 16.323(3)
_cell_length_c 11.593(2)
_cell_measurement_reflns_used 9205
_cell_measurement_temperature 150(2)
_cell_measurement_theta_max 27.48
_cell_measurement_theta_min 2.91
_cell_volume 1867.9(7)
_computing_cell_refinement 'DENZO, COLLECT'
_computing_data_collection 'DENZO (Otwinowski & Minor, 1997) & COLLECT (Hooft, 1998)'
_computing_data_reduction 'DENZO, COLLECT'
_computing_structure_refinement 'SHELXL-97 (Sheldrick, 1997)'
_computing_structure_solution 'SHELXS-97 (Sheldrick, 1997)'
_diffrn_ambient_temperature 150(2)
_diffrn_detector_area_resol_mean 9.091
_diffrn_measured_fraction_theta_full 0.988
_diffrn_measured_fraction_theta_max 0.988
_diffrn_measurement_device_type 'Nonius KappaCCD Area Detector'
_diffrn_measurement_method '\f and \w scans'
_diffrn_radiation_monochromator graphite
_diffrn_radiation_source 'Nonius FR591 rotating anode'
_diffrn_radiation_type MoK\a
_diffrn_radiation_wavelength 0.71073
_diffrn_reflns_av_R_equivalents 0.0657
_diffrn_reflns_av_sigmaI/netI 0.0806
_diffrn_reflns_limit_h_max 13
_diffrn_reflns_limit_h_min -13
_diffrn_reflns_limit_k_max 21
_diffrn_reflns_limit_k_min -21
_diffrn_reflns_limit_l_max 15
_diffrn_reflns_limit_l_min -13
_diffrn_reflns_number 13783
_diffrn_reflns_theta_full 27.48
_diffrn_reflns_theta_max 27.48
_diffrn_reflns_theta_min 3.10
_diffrn_standards_decay_% 0
_exptl_absorpt_coefficient_mu 1.528
_exptl_absorpt_correction_T_max 0.9849
_exptl_absorpt_correction_T_min 0.8622
_exptl_absorpt_correction_type multi-scan
_exptl_absorpt_process_details 'SORTAV (Blessing, 1995)'
_exptl_crystal_colour green
_exptl_crystal_density_diffrn 1.941
_exptl_crystal_density_method 'not measured'
_exptl_crystal_description plate
_exptl_crystal_F_000 1100
_exptl_crystal_size_max 0.10
_exptl_crystal_size_mid 0.04
_exptl_crystal_size_min 0.01
_refine_diff_density_max 0.543
_refine_diff_density_min -0.558
_refine_diff_density_rms 0.106
_refine_ls_extinction_coef 0.0011(4)
_refine_ls_extinction_expression Fc^*^=kFc[1+0.001xFc^2^\l^3^/sin(2\q)]^-1/4^
_refine_ls_extinction_method SHELXL
_refine_ls_goodness_of_fit_ref 1.000
_refine_ls_hydrogen_treatment constr
_refine_ls_matrix_type full
_refine_ls_number_parameters 298
_refine_ls_number_reflns 4213
_refine_ls_number_restraints 0
_refine_ls_restrained_S_all 1.000
_refine_ls_R_factor_all 0.0759
_refine_ls_R_factor_gt 0.0410
_refine_ls_shift/su_max 0.006
_refine_ls_shift/su_mean 0.001
_refine_ls_structure_factor_coef Fsqd
_refine_ls_weighting_details 'calc w=1/[\s^2^(Fo^2^)+(0.0429P)^2^+0.0000P] where P=(Fo^2^+2Fc^2^)/3'
_refine_ls_weighting_scheme calc
_refine_ls_wR_factor_gt 0.0856
_refine_ls_wR_factor_ref 0.0974
_reflns_number_gt 2935
_reflns_number_total 4213
_reflns_threshold_expression >2\s(I)
_cod_data_source_file b713444d.txt
_cod_data_source_block 01src122
_cod_depositor_comments
;
The following automatic conversions were performed:
'_symmetry_cell_setting' value 'Monoclinic' changed to 'monoclinic'
according to '/home/saulius/struct/CIF-dictionaries/cif_core.dic'
dictionary named 'cif_core.dic' version 2.4.1 from 2010-06-29.

Automatic conversion script
Id: cif_fix_enum 1527 2010-12-29 10:47:43Z saulius 
;
_cod_original_cell_volume 1867.8(7)
_cod_original_sg_symbol_H-M P2(1)/c
_cod_database_code 7003180

loop_
_symmetry_equiv_pos_as_xyz
'x, y, z'
'-x, y+1/2, -z+1/2'
'-x, -y, -z'
'x, -y-1/2, z-1/2'

loop_
_atom_site_label
_atom_site_type_symbol
_atom_site_fract_x
_atom_site_fract_y
_atom_site_fract_z
_atom_site_U_iso_or_equiv
_atom_site_adp_type
_atom_site_occupancy
_atom_site_symmetry_multiplicity
_atom_site_calc_flag
_atom_site_refinement_flags
_atom_site_disorder_assembly
_atom_site_disorder_group
C1 C 0.7369(3) 0.1778(2) 0.2897(3) 0.0240(7) Uani 1 1 d . . .
H1 H 0.7161 0.2315 0.3103 0.029 Uiso 1 1 calc R . .
C2 C 0.7508(3) 0.1632(2) 0.1772(3) 0.0284(8) Uani 1 1 d . . .
H2 H 0.7432 0.2068 0.1212 0.034 Uiso 1 1 calc R . .
C3 C 0.7758(3) 0.0848(2) 0.1469(3) 0.0297(8) Uani 1 1 d . . .
H3 H 0.7825 0.0732 0.0686 0.036 Uiso 1 1 calc R . .
C4 C 0.7911(3) 0.0228(2) 0.2316(3) 0.0240(7) Uani 1 1 d . . .
H4 H 0.8075 -0.0316 0.2104 0.029 Uiso 1 1 calc R . .
C5 C 0.7831(3) 0.0385(2) 0.3471(3) 0.0188(7) Uani 1 1 d . . .
C6 C 0.8145(3) -0.02649(19) 0.4415(2) 0.0171(7) Uani 1 1 d . . .
C7 C 0.8983(3) -0.0899(2) 0.4294(3) 0.0210(7) Uani 1 1 d . . .
H7 H 0.9371 -0.0894 0.3648 0.025 Uiso 1 1 calc R . .
C8 C 0.9254(3) -0.1534(2) 0.5111(3) 0.0241(7) Uani 1 1 d . . .
H8 H 0.9800 -0.1983 0.5018 0.029 Uiso 1 1 calc R . .
C9 C 0.8722(3) -0.1511(2) 0.6065(3) 0.0221(7) Uani 1 1 d . . .
H9 H 0.8905 -0.1941 0.6643 0.027 Uiso 1 1 calc R . .
C10 C 0.7917(3) -0.08538(19) 0.6175(3) 0.0172(7) Uani 1 1 d . . .
C11 C 0.7427(3) -0.08243(18) 0.7259(3) 0.0162(7) Uani 1 1 d . . .
C12 C 0.8186(3) -0.1167(2) 0.8349(3) 0.0240(8) Uani 1 1 d . . .
H12 H 0.9044 -0.1402 0.8410 0.029 Uiso 1 1 calc R . .
C13 C 0.7719(3) -0.1174(2) 0.9341(3) 0.0274(8) Uani 1 1 d . . .
H13 H 0.8236 -0.1424 1.0075 0.033 Uiso 1 1 calc R . .
C14 C 0.6483(3) -0.0809(2) 0.9254(3) 0.0248(8) Uani 1 1 d . . .
H14 H 0.6136 -0.0813 0.9925 0.030 Uiso 1 1 calc R . .
C15 C 0.5769(3) -0.04439(19) 0.8188(3) 0.0202(7) Uani 1 1 d . . .
H15 H 0.4936 -0.0177 0.8129 0.024 Uiso 1 1 calc R . .
N1 N 0.7526(2) 0.11669(16) 0.3711(2) 0.0175(6) Uani 1 1 d . . .
N2 N 0.7620(2) -0.02350(15) 0.5354(2) 0.0144(5) Uani 1 1 d . . .
N3 N 0.6239(2) -0.04601(15) 0.7220(2) 0.0150(5) Uani 1 1 d . . .
O1 O 0.7440(2) 0.13809(13) 0.48083(17) 0.0202(5) Uani 1 1 d . . .
O2 O 0.54427(18) -0.00921(12) 0.62148(16) 0.0157(5) Uani 1 1 d . . .
O3 O 0.7543(2) 0.11907(14) 0.74810(18) 0.0275(6) Uani 1 1 d . . .
O4 O 0.9619(3) 0.04987(15) 0.8231(3) 0.0491(8) Uani 1 1 d . . .
O5 O 0.9605(3) 0.18543(16) 0.7600(2) 0.0410(7) Uani 1 1 d . . .
O6 O 0.9032(2) 0.15652(16) 0.93610(18) 0.0357(6) Uani 1 1 d . . .
O7 O 0.5177(2) 0.30406(16) 0.4328(2) 0.0408(7) Uani 1 1 d . . .
O8 O 0.4433(2) 0.23479(15) 0.2472(2) 0.0412(7) Uani 1 1 d . . .
O9 O 0.4277(2) 0.37678(15) 0.2523(2) 0.0385(6) Uani 1 1 d . . .
O10 O 0.2851(2) 0.29732(17) 0.3289(2) 0.0405(7) Uani 1 1 d . . .
O11 O 0.5050(2) 0.15189(17) 0.5445(2) 0.0240(6) Uani 1 1 d . . .
Cl1 Cl 0.89596(7) 0.12720(5) 0.81795(7) 0.0226(2) Uani 1 1 d . . .
Cl2 Cl 0.41738(7) 0.30265(5) 0.31532(6) 0.0216(2) Uani 1 1 d . . .
Cu1 Cu 0.63980(3) 0.06657(2) 0.54802(3) 0.01581(13) Uani 1 1 d . . .
H11A H 0.477(4) 0.151(3) 0.609(4) 0.051(13) Uiso 1 1 d . . .
H11B H 0.506(3) 0.188(2) 0.518(3) 0.004(10) Uiso 1 1 d . . .

loop_
_atom_site_aniso_label
_atom_site_aniso_U_11
_atom_site_aniso_U_22
_atom_site_aniso_U_33
_atom_site_aniso_U_23
_atom_site_aniso_U_13
_atom_site_aniso_U_12
C1 0.0211(17) 0.0208(19) 0.0279(17) 0.0085(15) 0.0041(14) -0.0006(14)
C2 0.0241(17) 0.035(2) 0.0238(17) 0.0076(16) 0.0040(14) -0.0074(16)
C3 0.0291(19) 0.040(2) 0.0215(17) -0.0021(16) 0.0097(15) -0.0102(17)
C4 0.0248(17) 0.025(2) 0.0233(17) -0.0053(15) 0.0092(14) -0.0031(15)
C5 0.0149(15) 0.0211(17) 0.0214(16) -0.0019(14) 0.0071(13) -0.0036(13)
C6 0.0153(14) 0.0166(17) 0.0190(15) -0.0025(13) 0.0046(12) -0.0020(14)
C7 0.0174(15) 0.0221(18) 0.0250(16) -0.0064(14) 0.0085(13) -0.0023(14)
C8 0.0150(15) 0.0182(18) 0.0380(19) -0.0046(16) 0.0064(14) 0.0015(14)
C9 0.0164(15) 0.0161(17) 0.0302(17) 0.0020(15) 0.0017(13) 0.0018(13)
C10 0.0125(14) 0.0169(17) 0.0204(15) -0.0011(13) 0.0020(12) -0.0020(13)
C11 0.0165(15) 0.0109(16) 0.0194(15) 0.0020(12) 0.0028(12) -0.0023(13)
C12 0.0178(16) 0.0224(19) 0.0278(17) 0.0075(15) 0.0009(14) -0.0020(14)
C13 0.0280(18) 0.031(2) 0.0179(16) 0.0064(15) -0.0017(14) -0.0051(16)
C14 0.0291(18) 0.025(2) 0.0186(16) 0.0034(14) 0.0050(14) -0.0055(15)
C15 0.0223(16) 0.0183(17) 0.0212(16) -0.0011(14) 0.0082(13) -0.0012(14)
N1 0.0136(13) 0.0205(15) 0.0187(13) 0.0017(11) 0.0052(10) -0.0019(11)
N2 0.0116(12) 0.0126(14) 0.0178(12) -0.0011(11) 0.0025(10) -0.0025(10)
N3 0.0169(13) 0.0113(13) 0.0136(12) 0.0006(10) -0.0003(10) -0.0019(10)
O1 0.0271(12) 0.0180(12) 0.0185(10) -0.0017(9) 0.0113(9) -0.0015(10)
O2 0.0145(10) 0.0167(11) 0.0141(10) 0.0035(9) 0.0015(8) 0.0017(9)
O3 0.0173(11) 0.0344(15) 0.0275(12) -0.0095(11) 0.0018(10) -0.0039(10)
O4 0.0336(15) 0.0246(15) 0.083(2) -0.0130(14) 0.0087(14) 0.0083(12)
O5 0.0411(15) 0.0385(16) 0.0522(16) -0.0087(13) 0.0273(13) -0.0180(13)
O6 0.0347(14) 0.0486(17) 0.0207(12) -0.0072(11) 0.0037(10) -0.0012(13)
O7 0.0431(15) 0.0403(16) 0.0300(13) 0.0001(12) -0.0027(12) 0.0021(13)
O8 0.0437(15) 0.0319(16) 0.0502(16) -0.0181(13) 0.0175(13) -0.0014(12)
O9 0.0408(15) 0.0274(15) 0.0484(15) 0.0171(12) 0.0153(13) 0.0019(12)
O10 0.0319(14) 0.0492(17) 0.0489(15) -0.0063(13) 0.0249(12) -0.0107(13)
O11 0.0295(14) 0.0192(15) 0.0253(14) 0.0060(12) 0.0114(11) 0.0065(12)
Cl1 0.0184(4) 0.0195(4) 0.0288(4) -0.0063(3) 0.0057(3) -0.0010(3)
Cl2 0.0245(4) 0.0183(4) 0.0228(4) 0.0001(3) 0.0082(3) -0.0023(3)
Cu1 0.0172(2) 0.0130(2) 0.0180(2) 0.00148(16) 0.00651(15) 0.00111(15)

loop_
_atom_type_symbol
_atom_type_description
_atom_type_scat_dispersion_real
_atom_type_scat_dispersion_imag
_atom_type_scat_source
C C 0.0033 0.0016 'International Tables Vol C Tables 4.2.6.8 and 6.1.1.4'
H H 0.0000 0.0000 'International Tables Vol C Tables 4.2.6.8 and 6.1.1.4'
N N 0.0061 0.0033 'International Tables Vol C Tables 4.2.6.8 and 6.1.1.4'
O O 0.0106 0.0060 'International Tables Vol C Tables 4.2.6.8 and 6.1.1.4'
Cl Cl 0.1484 0.1585 'International Tables Vol C Tables 4.2.6.8 and 6.1.1.4'
Cu Cu 0.3201 1.2651 'International Tables Vol C Tables 4.2.6.8 and 6.1.1.4'

loop_
_geom_angle_atom_site_label_1
_geom_angle_atom_site_label_2
_geom_angle_atom_site_label_3
_geom_angle
_geom_angle_site_symmetry_1
_geom_angle_site_symmetry_3
_geom_angle_publ_flag
N1 C1 C2 120.6(3) . . ?
C3 C2 C1 119.2(3) . . ?
C2 C3 C4 119.3(3) . . ?
C3 C4 C5 121.3(3) . . ?
N1 C5 C4 117.0(3) . . ?
N1 C5 C6 122.1(3) . . ?
C4 C5 C6 120.8(3) . . ?
N2 C6 C7 121.6(3) . . ?
N2 C6 C5 120.8(3) . . ?
C7 C6 C5 117.6(3) . . ?
C8 C7 C6 119.9(3) . . ?
C9 C8 C7 118.9(3) . . ?
C8 C9 C10 119.5(3) . . ?
N2 C10 C9 121.7(3) . . ?
N2 C10 C11 120.2(3) . . ?
C9 C10 C11 118.0(3) . . ?
N3 C11 C12 117.8(3) . . ?
N3 C11 C10 121.5(2) . . ?
C12 C11 C10 120.7(3) . . ?
C13 C12 C11 121.2(3) . . ?
C12 C13 C14 119.0(3) . . ?
C15 C14 C13 119.1(3) . . ?
N3 C15 C14 120.6(3) . . ?
O1 N1 C1 116.1(3) . . ?
O1 N1 C5 121.4(2) . . ?
C1 N1 C5 122.4(3) . . ?
C6 N2 C10 118.4(3) . . ?
C6 N2 Cu1 120.5(2) . . ?
C10 N2 Cu1 121.11(19) . . ?
O2 N3 C15 115.4(2) . . ?
O2 N3 C11 122.4(2) . . ?
C15 N3 C11 122.2(3) . . ?
N1 O1 Cu1 115.69(17) . . ?
N3 O2 Cu1 113.88(16) . . ?
Cl1 O3 Cu1 133.41(13) . . ?
O4 Cl1 O6 111.68(17) . . ?
O4 Cl1 O5 108.63(17) . . ?
O6 Cl1 O5 109.14(15) . . ?
O4 Cl1 O3 109.42(15) . . ?
O6 Cl1 O3 108.47(14) . . ?
O5 Cl1 O3 109.48(15) . . ?
O10 Cl2 O8 111.08(15) . . ?
O10 Cl2 O9 109.21(15) . . ?
O8 Cl2 O9 108.47(15) . . ?
O10 Cl2 O7 109.78(15) . . ?
O8 Cl2 O7 109.34(16) . . ?
O9 Cl2 O7 108.92(15) . . ?
O1 Cu1 O2 176.54(8) . . ?
O1 Cu1 O11 92.49(11) . . ?
O2 Cu1 O11 90.45(11) . . ?
O1 Cu1 N2 88.36(9) . . ?
O2 Cu1 N2 88.90(9) . . ?
O11 Cu1 N2 173.94(10) . . ?
O1 Cu1 O3 90.04(8) . . ?
O2 Cu1 O3 88.41(8) . . ?
O11 Cu1 O3 84.75(9) . . ?
N2 Cu1 O3 101.25(9) . . ?

loop_
_geom_bond_atom_site_label_1
_geom_bond_atom_site_label_2
_geom_bond_distance
_geom_bond_site_symmetry_2
_geom_bond_publ_flag
C1 N1 1.349(4) . ?
C1 C2 1.376(4) . ?
C2 C3 1.372(5) . ?
C3 C4 1.386(5) . ?
C4 C5 1.391(4) . ?
C5 N1 1.363(4) . ?
C5 C6 1.488(4) . ?
C6 N2 1.357(4) . ?
C6 C7 1.384(4) . ?
C7 C8 1.376(4) . ?
C8 C9 1.376(4) . ?
C9 C10 1.387(4) . ?
C10 N2 1.358(4) . ?
C10 C11 1.491(4) . ?
C11 N3 1.355(4) . ?
C11 C12 1.389(4) . ?
C12 C13 1.376(4) . ?
C13 C14 1.387(5) . ?
C14 C15 1.370(4) . ?
C15 N3 1.351(4) . ?
N1 O1 1.348(3) . ?
N2 Cu1 1.974(2) . ?
N3 O2 1.349(3) . ?
O1 Cu1 1.908(2) . ?
O2 Cu1 1.935(2) . ?
O3 Cl1 1.451(2) . ?
O3 Cu1 2.421(2) . ?
O4 Cl1 1.428(3) . ?
O5 Cl1 1.440(2) . ?
O6 Cl1 1.431(2) . ?
O7 Cl2 1.442(2) . ?
O8 Cl2 1.432(2) . ?
O9 Cl2 1.434(2) . ?
O10 Cl2 1.428(2) . ?
O11 Cu1 1.964(2) . ?
